data_7702595
loop_
_publ_author_name
'Bligh, S. W. Annie'
'Choi, Nick'
'Evagorou, Evagoras G.'
'McPartlin, Mary'
'White, Kenneth N.'

_publ_section_title
;
 Dimeric yttrium(iii) and neodymium(iii) macrocyclic complexes: potential
 catalysts for hydrolysis of double-stranded DNA
;
_journal_issue 21
_journal_name_full 'Journal of the Chemical Society, Dalton Transactions'
_journal_page_first 3169
_journal_paper_doi 10.1039/b102533n
_journal_year 2001
_chemical_formula_sum 'C52 H78 N16 O22 Y2'
_chemical_formula_weight 1457.12
_space_group_IT_number 41
_space_group_name_Hall 'A 2 -2ab'
_space_group_name_H-M_alt 'A e a 2'
_symmetry_cell_setting orthorhombic
_symmetry_space_group_name_H-M 'A e a 2'
_atom_sites_solution_hydrogens geom
_atom_sites_solution_primary direct
_atom_sites_solution_secondary difmap
_audit_creation_method SHELXL-97
_cell_angle_alpha 90.00
_cell_angle_beta 90.00
_cell_angle_gamma 90.00
_cell_formula_units_Z 4
_cell_length_a 16.677(3)
_cell_length_b 20.114(4)
_cell_length_c 18.724(4)
_cell_measurement_temperature 293(2)
_cell_volume 6281(2)
_computing_cell_refinement 'PW1100 diffractometer software'
_computing_data_collection 'PW1100 diffractometer software'
_computing_data_reduction 'PW1100 data reduction program DRED'
_computing_molecular_graphics 'Siemens SHELXTL'
_computing_publication_material 'Siemens SHELXTL'
_computing_structure_refinement 'SHELXL-97 (Sheldrick, 1997)'
_computing_structure_solution 'SHELXS-97 (Sheldrick, 1990)'
_diffrn_ambient_temperature 293(2)
_diffrn_measured_fraction_theta_full 0.617
_diffrn_measured_fraction_theta_max 0.617
_diffrn_measurement_device_type 'Philips PW1100'
_diffrn_measurement_method theta/2theta
_diffrn_radiation_monochromator graphite
_diffrn_radiation_source 'fine-focus sealed tube'
_diffrn_radiation_type MoK\a
_diffrn_radiation_wavelength 0.71069
_diffrn_reflns_av_R_equivalents 'not recorded'
_diffrn_reflns_av_sigmaI/netI 0.0848
_diffrn_reflns_limit_h_max 19
_diffrn_reflns_limit_h_min 0
_diffrn_reflns_limit_k_max 23
_diffrn_reflns_limit_k_min 0
_diffrn_reflns_limit_l_max 22
_diffrn_reflns_limit_l_min 0
_diffrn_reflns_number '2517(skipping mode)'
_diffrn_reflns_theta_full 24.99
_diffrn_reflns_theta_max 24.99
_diffrn_reflns_theta_min 3.17
_diffrn_standards_decay_% 0.1
_diffrn_standards_interval_time '5 h'
_diffrn_standards_number 3
_exptl_absorpt_coefficient_mu 1.928
_exptl_absorpt_correction_type semi-empirical
_exptl_absorpt_process_details psi-scans
_exptl_crystal_colour colourless
_exptl_crystal_density_diffrn 1.541
_exptl_crystal_density_method 'not measured'
_exptl_crystal_F_000 3024
_exptl_crystal_size_max 0.40
_exptl_crystal_size_mid 0.35
_exptl_crystal_size_min 0.20
_refine_diff_density_max 0.928
_refine_diff_density_min -0.341
_refine_diff_density_rms 0.104
_refine_ls_abs_structure_details 'Flack H D (1983), Acta Cryst. A39, 876-881'
_refine_ls_abs_structure_Flack 0.00(4)
_refine_ls_extinction_method none
_refine_ls_goodness_of_fit_ref 1.093
_refine_ls_hydrogen_treatment mixed
_refine_ls_matrix_type full
_refine_ls_number_parameters 312
_refine_ls_number_reflns 2517
_refine_ls_number_restraints 105
_refine_ls_restrained_S_all 1.415
_refine_ls_R_factor_all 0.0794
_refine_ls_R_factor_gt 0.0693
_refine_ls_shift/su_max 3.787
_refine_ls_shift/su_mean 0.277
_refine_ls_structure_factor_coef Fsqd
_refine_ls_weighting_details 'calc w=1/[\s^2^(Fo^2^)+(0.0907P)^2^+86.6030P] where P=(Fo^2^+2Fc^2^)/3'
_refine_ls_weighting_scheme calc
_refine_ls_wR_factor_gt 0.1658
_refine_ls_wR_factor_ref 0.1754
_reflns_number_gt 2226
_reflns_number_total 2517
_reflns_threshold_expression >2sigma(I)
_cod_data_source_file b102533n.txt
_cod_data_source_block q020
_cod_depositor_comments
;
The following automatic conversions were performed:

data item '_symmetry_cell_setting' value 'Orthorhombic' was changed
to 'orthorhombic' in accordance with the
/home/saulius/struct/COD-crude-data/automatic-downloads/DataCite-retrospective/RSC/depositions/lib/dictionaries/cif_core.dic
dictionary named 'cif_core.dic' version 2.4.2 last updated on
2011-04-26.

Automatic conversion script
Id: cif_fix_values 6909 2019-04-08 15:41:33Z antanas 
;
_cod_original_cell_volume 6281(1)
_cod_original_sg_symbol_H-M Aba2
_cod_database_code 7702595

loop_
_symmetry_equiv_pos_as_xyz
'x, y, z'
'-x, -y, z'
'x+1/2, -y+1/2, z'
'-x+1/2, y+1/2, z'
'x, y+1/2, z+1/2'
'-x, -y+1/2, z+1/2'
'x+1/2, -y+1, z+1/2'
'-x+1/2, y+1, z+1/2'

loop_
_atom_site_label
_atom_site_type_symbol
_atom_site_fract_x
_atom_site_fract_y
_atom_site_fract_z
_atom_site_U_iso_or_equiv
_atom_site_adp_type
_atom_site_occupancy
_atom_site_symmetry_multiplicity
_atom_site_calc_flag
_atom_site_refinement_flags
_atom_site_disorder_assembly
_atom_site_disorder_group
Y1 Y 0.0000 0.0000 0.01939(13) 0.0337(11) Uani 1 2 d SD . .
Y2 Y 0.0000 0.0000 -0.17869(13) 0.0320(10) Uani 1 2 d SD . .
O1 O -0.0387(7) -0.0531(5) -0.0796(4) 0.033(3) Uani 1 1 d D . .
O1W O 0.0000 0.0000 0.1443(8) 0.052(8) Uani 1 2 d SD . .
O2W O 0.0000 0.0000 -0.3036(8) 0.056(9) Uani 1 2 d SD . .
N2A N 0.1237(8) 0.0783(8) 0.0591(11) 0.043(5) Uani 1 1 d D . .
N2B N -0.1447(8) 0.0445(8) 0.0100(11) 0.040(5) Uani 1 1 d D . .
N1E N -0.0270(9) 0.1234(7) 0.0549(11) 0.034(5) Uani 1 1 d D . .
C1E C -0.0580(12) 0.2540(12) 0.0888(14) 0.055(7) Uiso 1 1 d D . .
H1E H -0.0689 0.2976 0.1021 0.080 Uiso 1 1 calc R . .
C2A C 0.0180(13) 0.2306(9) 0.0942(14) 0.053(7) Uiso 1 1 d D . .
H2A H 0.0599 0.2576 0.1094 0.080 Uiso 1 1 calc R . .
C3A C 0.0302(11) 0.1650(9) 0.0761(14) 0.042(5) Uiso 1 1 d D . .
C4A C 0.1131(12) 0.1373(9) 0.0797(14) 0.041(6) Uiso 1 1 d D . .
H4A H 0.1556 0.1628 0.0967 0.080 Uiso 1 1 calc R . .
C5A C 0.2079(11) 0.0534(10) 0.0554(13) 0.046(6) Uiso 1 1 d D . .
H5A H 0.224(15) 0.034(11) 0.112(15) 0.080 Uiso 1 1 d . . .
C6A C 0.2724(12) 0.1066(10) 0.0475(16) 0.056(7) Uiso 1 1 d D . .
H6A1 H 0.2577 0.1361 0.0086 0.080 Uiso 1 1 calc R . .
H6A2 H 0.2743 0.1328 0.0909 0.080 Uiso 1 1 calc R . .
C7A C 0.3560(16) 0.0782(15) 0.0328(18) 0.068(9) Uiso 1 1 d D . .
H7A1 H 0.385(16) 0.119(13) -0.002(15) 0.080 Uiso 1 1 d . . .
H7A2 H 0.366(15) 0.054(12) 0.073(16) 0.080 Uiso 1 1 d . . .
C2B C -0.1185(13) 0.2148(9) 0.0644(13) 0.047(6) Uiso 1 1 d D . .
H2B H -0.1706 0.2308 0.0597 0.080 Uiso 1 1 calc R . .
C3B C -0.0991(11) 0.1501(8) 0.0467(13) 0.035(5) Uiso 1 1 d D . .
C4B C -0.1631(13) 0.1036(9) 0.0265(13) 0.043(5) Uiso 1 1 d D . .
H4B H -0.2164 0.1173 0.0258 0.080 Uiso 1 1 calc R . .
C5B C -0.2082(10) -0.0047(10) -0.0079(11) 0.040(5) Uiso 1 1 d D . .
H5B H -0.203(13) -0.023(10) -0.066(14) 0.080 Uiso 1 1 d . . .
C6B C -0.2908(12) 0.0253(11) -0.0166(15) 0.057(7) Uiso 1 1 d D . .
H6B1 H -0.2912 0.0539 -0.0583 0.080 Uiso 1 1 calc R . .
H6B2 H -0.3029 0.0525 0.0248 0.080 Uiso 1 1 calc R . .
C7B C -0.3554(16) -0.0280(12) -0.0249(16) 0.061(7) Uiso 1 1 d D . .
H7B1 H -0.404(16) -0.015(11) -0.034(14) 0.080 Uiso 1 1 d . . .
H7B2 H -0.347(14) -0.046(11) -0.094(13) 0.080 Uiso 1 1 d . . .
N2D N -0.0253(11) -0.1275(7) -0.2182(12) 0.043(6) Uani 1 1 d D . .
N2C N -0.1139(9) 0.0859(7) -0.1681(10) 0.038(5) Uani 1 1 d D . .
N1F N -0.1450(9) -0.0372(7) -0.2123(11) 0.041(5) Uani 1 1 d D . .
C1F C -0.3000(15) -0.0729(9) -0.2491(14) 0.056(7) Uiso 1 1 d D . .
H1F H -0.3516 -0.0849 -0.2629 0.080 Uiso 1 1 calc R . .
C2C C -0.2860(11) -0.0109(9) -0.2244(12) 0.041(5) Uiso 1 1 d D . .
H2C H -0.3269 0.0202 -0.2194 0.080 Uiso 1 1 calc R . .
C3C C -0.2072(10) 0.0039(10) -0.2068(13) 0.044(5) Uiso 1 1 d D . .
C4C C -0.1859(12) 0.0720(9) -0.1824(13) 0.042(5) Uiso 1 1 d D . .
H4C H -0.2255 0.1042 -0.1776 0.080 Uiso 1 1 calc R . .
C5C C -0.0920(12) 0.1551(9) -0.1515(13) 0.042(6) Uiso 1 1 d D . .
H5C H -0.068(13) 0.156(10) -0.089(16) 0.080 Uiso 1 1 d . . .
C6C C -0.1599(11) 0.2038(8) -0.1400(12) 0.036(5) Uiso 1 1 d D . .
H6C1 H -0.1942 0.2039 -0.1818 0.080 Uiso 1 1 calc R . .
H6C2 H -0.1918 0.1893 -0.0996 0.080 Uiso 1 1 calc R . .
C7C C -0.1301(16) 0.2742(11) -0.1262(15) 0.052(7) Uiso 1 1 d D . .
H7C1 H -0.172(15) 0.293(11) -0.143(15) 0.080 Uiso 1 1 d . . .
H7C2 H -0.103(14) 0.275(11) -0.083(16) 0.080 Uiso 1 1 d . . .
C2D C -0.2398(11) -0.1181(10) -0.2540(12) 0.043(6) Uiso 1 1 d D . .
H2D H -0.2496 -0.1612 -0.2698 0.080 Uiso 1 1 calc R . .
C3D C -0.1627(12) -0.0981(9) -0.2348(14) 0.041(5) Uiso 1 1 d D . .
C4D C -0.0953(12) -0.1465(10) -0.2372(15) 0.042(6) Uiso 1 1 d D . .
H4D H -0.1040 -0.1899 -0.2522 0.080 Uiso 1 1 calc R . .
C5D C 0.0382(12) -0.1775(8) -0.2139(12) 0.036(5) Uiso 1 1 d D . .
H5D H 0.103(16) -0.179(12) -0.238(15) 0.080 Uiso 1 1 d . . .
C6D C 0.0100(13) -0.2491(8) -0.2038(12) 0.044(5) Uiso 1 1 d D . .
H6D1 H -0.0285 -0.2509 -0.1650 0.080 Uiso 1 1 calc R . .
H6D2 H -0.0165 -0.2642 -0.2469 0.080 Uiso 1 1 calc R . .
C7D C 0.0801(15) -0.2950(12) -0.1871(15) 0.054(7) Uiso 1 1 d D . .
H7D1 H 0.036(15) -0.340(13) -0.179(15) 0.080 Uiso 1 1 d . . .
H7D2 H 0.080(16) -0.295(13) -0.216(18) 0.080 Uiso 1 1 d . . .
N1N N -0.7505(16) -0.1860(9) -0.3196(14) 0.079(8) Uani 1 1 d D . .
O1N O -0.6899(15) -0.1990(10) -0.2825(13) 0.103(8) Uani 1 1 d D . .
O2N O -0.7947(13) -0.2319(10) -0.3405(15) 0.114(10) Uani 1 1 d D . .
O3N O -0.7667(16) -0.1272(8) -0.3350(15) 0.102(9) Uani 1 1 d D . .
N2N N -0.058(8) -0.384(4) -0.098(5) 0.47(6) Uiso 0.50 1 d PD A 1
N3N N -0.065(5) -0.392(7) -0.102(4) 0.47(6) Uiso 0.50 1 d PD A 2
O4N O -0.1269(19) -0.3433(14) -0.1162(16) 0.141(10) Uiso 1 1 d D . .
O5N O -0.044(4) -0.377(3) -0.030(4) 0.105(13) Uiso 0.50 1 d PD A 1
O6N O -0.077(4) -0.344(3) -0.031(3) 0.105(13) Uiso 0.50 1 d PD A 2
O7N O -0.026(10) -0.444(7) -0.143(9) 0.29(3) Uiso 0.50 1 d PD A 1
O8N O -0.022(9) -0.432(8) -0.138(8) 0.29(3) Uiso 0.50 1 d PD A .
O3W O -0.5635(16) -0.1006(11) -0.2807(14) 0.089(8) Uani 1 1 d . . .
O4W O -0.9314(13) -0.1017(9) -0.3838(12) 0.072(7) Uani 1 1 d . . .
O5W O 0.1543(18) 0.1922(14) -0.079(2) 0.179(11) Uani 1 1 d . . .

loop_
_atom_site_aniso_label
_atom_site_aniso_U_11
_atom_site_aniso_U_22
_atom_site_aniso_U_33
_atom_site_aniso_U_23
_atom_site_aniso_U_13
_atom_site_aniso_U_12
Y1 0.036(2) 0.0335(19) 0.031(3) 0.000 0.000 0.0067(18)
Y2 0.030(2) 0.0332(19) 0.033(3) 0.000 0.000 -0.0021(17)
O1 0.039(6) 0.028(5) 0.033(7) -0.002(9) 0.009(12) 0.001(5)
O1W 0.08(2) 0.050(16) 0.031(19) 0.000 0.000 0.003(13)
O2W 0.052(19) 0.07(2) 0.05(2) 0.000 0.000 -0.018(14)
N2A 0.035(11) 0.049(11) 0.044(14) -0.008(10) -0.006(10) 0.012(9)
N2B 0.021(10) 0.042(10) 0.056(14) -0.003(10) 0.009(10) 0.002(8)
N1E 0.031(11) 0.037(10) 0.035(14) 0.008(9) 0.010(11) 0.003(9)
N2D 0.053(15) 0.035(11) 0.043(17) -0.002(11) 0.012(13) 0.003(10)
N2C 0.033(10) 0.034(8) 0.047(14) 0.003(8) -0.007(10) 0.000(8)
N1F 0.033(11) 0.039(10) 0.052(13) -0.002(10) 0.001(10) 0.004(8)
N1N 0.085(18) 0.083(18) 0.07(2) -0.021(17) 0.018(16) -0.03(2)
O1N 0.10(2) 0.13(2) 0.079(19) 0.010(14) -0.029(16) 0.018(16)
O2N 0.084(15) 0.11(2) 0.15(3) -0.012(18) 0.02(2) -0.033(15)
O3N 0.16(3) 0.058(11) 0.090(17) -0.014(15) 0.009(17) -0.013(16)
O3W 0.11(2) 0.087(15) 0.07(2) 0.023(13) 0.012(16) 0.006(14)
O4W 0.097(19) 0.071(13) 0.050(15) -0.003(10) 0.016(13) 0.002(11)
O5W 0.17(3) 0.23(3) 0.13(2) 0.03(3) -0.02(3) -0.01(2)

loop_
_atom_type_symbol
_atom_type_description
_atom_type_scat_dispersion_real
_atom_type_scat_dispersion_imag
_atom_type_scat_source
C C 0.0033 0.0016 'International Tables Vol C Tables 4.2.6.8 and 6.1.1.4'
H H 0.0000 0.0000 'International Tables Vol C Tables 4.2.6.8 and 6.1.1.4'
N N 0.0061 0.0033 'International Tables Vol C Tables 4.2.6.8 and 6.1.1.4'
O O 0.0106 0.0060 'International Tables Vol C Tables 4.2.6.8 and 6.1.1.4'
Y Y -2.7962 3.5667 'International Tables Vol C Tables 4.2.6.8 and 6.1.1.4'

loop_
_geom_angle_atom_site_label_1
_geom_angle_atom_site_label_2
_geom_angle_atom_site_label_3
_geom_angle
_geom_angle_site_symmetry_1
_geom_angle_site_symmetry_3
O1 Y1 O1 67.9(5) . 2
O1 Y1 O1W 146.1(2) . .
O1 Y1 O1W 146.1(2) 2 .
O1 Y1 N2B 92.8(5) . 2
O1 Y1 N2B 80.7(5) 2 2
O1W Y1 N2B 93.9(4) . 2
O1 Y1 N2B 80.7(5) . .
O1 Y1 N2B 92.8(5) 2 .
O1W Y1 N2B 93.9(4) . .
N2B Y1 N2B 172.2(9) 2 .
O1 Y1 N2A 136.7(5) . .
O1 Y1 N2A 74.3(5) 2 .
O1W Y1 N2A 74.0(5) . .
N2B Y1 N2A 60.4(5) 2 .
N2B Y1 N2A 122.1(5) . .
O1 Y1 N2A 74.3(5) . 2
O1 Y1 N2A 136.7(5) 2 2
O1W Y1 N2A 74.0(5) . 2
N2B Y1 N2A 122.1(5) 2 2
N2B Y1 N2A 60.4(5) . 2
N2A Y1 N2A 148.1(9) . 2
O1 Y1 N1E 128.0(5) . .
O1 Y1 N1E 78.8(5) 2 .
O1W Y1 N1E 75.3(5) . .
N2B Y1 N1E 120.6(5) 2 .
N2B Y1 N1E 61.7(5) . .
N2A Y1 N1E 60.4(5) . .
N2A Y1 N1E 110.7(5) 2 .
O1 Y1 N1E 78.8(5) . 2
O1 Y1 N1E 128.0(5) 2 2
O1W Y1 N1E 75.3(5) . 2
N2B Y1 N1E 61.7(5) 2 2
N2B Y1 N1E 120.6(5) . 2
N2A Y1 N1E 110.7(5) . 2
N2A Y1 N1E 60.4(5) 2 2
N1E Y1 N1E 150.5(10) . 2
O1 Y1 Y2 33.9(2) . .
O1 Y1 Y2 33.9(2) 2 .
O1W Y1 Y2 180.0 . .
N2B Y1 Y2 86.1(4) 2 .
N2B Y1 Y2 86.1(4) . .
N2A Y1 Y2 106.0(5) . .
N2A Y1 Y2 106.0(5) 2 .
N1E Y1 Y2 104.7(5) . .
N1E Y1 Y2 104.7(5) 2 .
O1 Y2 O1 67.9(5) 2 .
O1 Y2 O2W 146.1(2) 2 .
O1 Y2 O2W 146.1(2) . .
O1 Y2 N2C 80.2(5) 2 .
O1 Y2 N2C 92.5(5) . .
O2W Y2 N2C 94.4(4) . .
O1 Y2 N2C 92.5(5) 2 2
O1 Y2 N2C 80.2(5) . 2
O2W Y2 N2C 94.4(4) . 2
N2C Y2 N2C 171.2(9) . 2
O1 Y2 N1F 78.2(5) 2 2
O1 Y2 N1F 127.2(5) . 2
O2W Y2 N1F 76.0(5) . 2
N2C Y2 N1F 120.7(5) . 2
N2C Y2 N1F 61.8(5) 2 2
O1 Y2 N1F 127.2(5) 2 .
O1 Y2 N1F 78.2(5) . .
O2W Y2 N1F 76.0(5) . .
N2C Y2 N1F 61.8(5) . .
N2C Y2 N1F 120.7(5) 2 .
N1F Y2 N1F 152.1(10) 2 .
O1 Y2 N2D 74.3(5) 2 2
O1 Y2 N2D 136.5(5) . 2
O2W Y2 N2D 74.1(5) . 2
N2C Y2 N2D 60.0(5) . 2
N2C Y2 N2D 122.8(5) 2 2
N1F Y2 N2D 61.1(5) 2 2
N1F Y2 N2D 110.6(6) . 2
O1 Y2 N2D 136.5(5) 2 .
O1 Y2 N2D 74.3(5) . .
O2W Y2 N2D 74.1(5) . .
N2C Y2 N2D 122.8(5) . .
N2C Y2 N2D 60.0(5) 2 .
N1F Y2 N2D 110.6(6) 2 .
N1F Y2 N2D 61.1(5) . .
N2D Y2 N2D 148.2(10) 2 .
O1 Y2 Y1 33.9(2) 2 .
O1 Y2 Y1 33.9(2) . .
O2W Y2 Y1 180.000(1) . .
N2C Y2 Y1 85.6(4) . .
N2C Y2 Y1 85.6(4) 2 .
N1F Y2 Y1 104.0(5) 2 .
N1F Y2 Y1 104.0(5) . .
N2D Y2 Y1 105.9(5) 2 .
N2D Y2 Y1 105.9(5) . .
Y1 O1 Y2 112.1(4) . .
C4A N2A C5A 117.5(15) . .
C4A N2A Y1 121.8(12) . .
C5A N2A Y1 120.7(11) . .
C4B N2B C5B 120.4(15) . .
C4B N2B Y1 122.4(13) . .
C5B N2B Y1 116.8(11) . .
C3B N1E C3A 115.5(15) . .
C3B N1E Y1 120.8(12) . .
C3A N1E Y1 123.5(11) . .
C2B C1E C2A 121(2) . .
C3A C2A C1E 117(2) . .
N1E C3A C2A 124.8(17) . .
N1E C3A C4A 116.3(16) . .
C2A C3A C4A 118.9(17) . .
N2A C4A C3A 117.9(18) . .
N2A C5A C6A 115.7(16) . .
N2A C5A C5B 104.7(16) . 2
C6A C5A C5B 111.7(18) . 2
C7A C6A C5A 113.5(19) . .
C7B C7A C6A 112(2) 2 .
C1E C2B C3B 116.9(19) . .
N1E C3B C2B 124.5(17) . .
N1E C3B C4B 115.5(16) . .
C2B C3B C4B 119.4(16) . .
N2B C4B C3B 119.0(18) . .
N2B C5B C6B 114.0(17) . .
N2B C5B C5A 104.4(15) . 2
C6B C5B C5A 109.9(17) . 2
C5B C6B C7B 111.8(18) . .
C7A C7B C6B 114(2) 2 .
C4D N2D C5D 118.1(15) . .
C4D N2D Y2 120.1(13) . .
C5D N2D Y2 121.6(12) . .
C4C N2C C5C 119.4(15) . .
C4C N2C Y2 122.5(12) . .
C5C N2C Y2 117.8(11) . .
C3C N1F C3D 115.1(17) . .
C3C N1F Y2 121.7(12) . .
C3D N1F Y2 123.1(12) . .
C2D C1F C2C 121(2) . .
C1F C2C C3C 116.3(19) . .
N1F C3C C2C 125.9(18) . .
N1F C3C C4C 114.2(16) . .
C2C C3C C4C 119.8(16) . .
N2C C4C C3C 119.8(17) . .
N2C C5C C6C 117.1(16) . .
N2C C5C C5D 105.2(16) . 2
C6C C5C C5D 110.8(16) . 2
C7C C6C C5C 112.5(17) . .
C7D C7C C6C 109(2) 2 .
C1F C2D C3D 118.1(19) . .
N1F C3D C2D 123.6(17) . .
N1F C3D C4D 116.4(18) . .
C2D C3D C4D 120.0(17) . .
N2D C4D C3D 119.1(19) . .
N2D C5D C6D 115.7(16) . .
N2D C5D C5C 105.2(15) . 2
C6D C5D C5C 111.2(17) . 2
C7D C6D C5D 111.2(18) . .
C7C C7D C6D 115(2) 2 .
O3N N1N O2N 120.2(18) . .
O3N N1N O1N 120.0(17) . .
O2N N1N O1N 119.8(17) . .
O4N N2N O5N 109(7) . .
O4N N2N O8N 128(9) . .
O5N N2N O8N 122(9) . .
O8N N3N O4N 138(10) . .
O8N N3N O6N 149(9) . .
O4N N3N O6N 71(5) . .
N2N O4N N3N 8(7) . .
N2N O4N O8N 25(5) . .
N3N O4N O8N 20(5) . .
O7N O8N N3N 127(10) . .
O7N O8N N2N 135(10) . .
N3N O8N N2N 8(9) . .
O7N O8N O4N 119(10) . .
N3N O8N O4N 23(5) . .
N2N O8N O4N 27(4) . .

loop_
_geom_bond_atom_site_label_1
_geom_bond_atom_site_label_2
_geom_bond_distance
_geom_bond_site_symmetry_2
Y1 O1 2.235(9) .
Y1 O1 2.235(9) 2
Y1 O1W 2.339(15) .
Y1 N2B 2.580(13) 2
Y1 N2B 2.580(13) .
Y1 N2A 2.700(14) .
Y1 N2A 2.700(14) 2
Y1 N1E 2.609(14) .
Y1 N1E 2.609(14) 2
Y1 Y2 3.709(3) .
Y2 O1 2.235(9) 2
Y2 O1 2.235(9) .
Y2 O2W 2.339(15) .
Y2 N2C 2.575(13) .
Y2 N2C 2.575(13) 2
Y2 N1F 2.608(14) 2
Y2 N1F 2.608(14) .
Y2 N2D 2.702(14) 2
Y2 N2D 2.702(14) .
N2A C4A 1.261(19) .
N2A C5A 1.49(2) .
N2B C4B 1.266(18) .
N2B C5B 1.49(2) .
N1E C3B 1.327(18) .
N1E C3A 1.330(18) .
C1E C2B 1.36(2) .
C1E C2A 1.36(2) .
C2A C3A 1.38(2) .
C3A C4A 1.49(2) .
C5A C6A 1.52(2) .
C5A C5B 1.54(3) 2
C6A C7A 1.53(2) .
C7A C7B 1.48(3) 2
C2B C3B 1.38(2) .
C3B C4B 1.47(2) .
C5B C6B 1.51(2) .
C5B C5A 1.54(3) 2
C6B C7B 1.53(2) .
C7B C7A 1.48(3) 2
N2D C4D 1.28(2) .
N2D C5D 1.463(19) .
N2C C4C 1.260(19) .
N2C C5C 1.473(19) .
N1F C3C 1.330(19) .
N1F C3D 1.329(19) .
C1F C2D 1.36(2) .
C1F C2C 1.35(2) .
C2C C3C 1.39(2) .
C3C C4C 1.49(2) .
C5C C6C 1.51(2) .
C5C C5D 1.54(3) 2
C6C C7C 1.52(2) .
C7C C7D 1.47(3) 2
C2D C3D 1.39(2) .
C3D C4D 1.49(2) .
C5D C6D 1.53(2) .
C5D C5C 1.54(3) 2
C6D C7D 1.52(2) .
C7D C7C 1.47(3) 2
N1N O3N 1.248(18) .
N1N O2N 1.244(19) .
N1N O1N 1.254(19) .
N2N O4N 1.45(6) .
N2N O5N 1.29(12) .
N2N O8N 1.37(6) .
N3N O8N 1.28(15) .
N3N O4N 1.44(6) .
N3N O6N 1.65(12) .
O4N O8N 2.54(13) .
O7N O8N 0.3(3) .
